data_1519761
loop_
_publ_author_name
'Gurry, Michael'
'Sweeney, Martin'
'McArdle, Patrick'
'Aldabbagh, Fawaz'

_publ_section_title
;
 One-pot hydrogen peroxide and hydrohalic Acid induced ring closure and
 selective aromatic halogenation to give new ring-fused benzimidazoles.
;
_journal_issue 11
_journal_name_full 'Organic letters'
_journal_page_first 2856
_journal_page_last 2859
_journal_paper_doi 10.1021/acs.orglett.5b01317
_journal_volume 17
_journal_year 2015
_chemical_formula_sum 'C11 H9 Br2 F N2'
_chemical_formula_weight 348.02
_space_group_crystal_system orthorhombic
_space_group_IT_number 61
_space_group_name_Hall '-P 2ac 2ab'
_space_group_name_H-M_alt 'P b c a'
_symmetry_space_group_name_Hall '-P 2ac 2ab'
_symmetry_space_group_name_H-M 'P b c a'
_atom_sites_solution_hydrogens geom
_audit_creation_method SHELXL-2014/7
_cell_angle_alpha 90
_cell_angle_beta 90
_cell_angle_gamma 90
_cell_formula_units_Z 8
_cell_length_a 14.443(2)
_cell_length_b 7.5861(12)
_cell_length_c 21.306(3)
_cell_measurement_reflns_used 608
_cell_measurement_temperature 293.0(2)
_cell_measurement_theta_max 19.6680
_cell_measurement_theta_min 4.0130
_cell_volume 2334.4(6)
_computing_cell_refinement
;
'Thu Jan 08 23:40:06 2015'
;
_computing_data_collection
;
'Thu Jan 08 23:40:06 2015'
;
_computing_data_reduction
;
'Thu Jan 08 23:40:06 2015'
;
_computing_structure_refinement 'SHELXL-2014/7 (Sheldrick, 2014)'
_diffrn_ambient_temperature 293.0(2)
_diffrn_detector_area_resol_mean 16.1048
_diffrn_measured_fraction_theta_full 0.998
_diffrn_measured_fraction_theta_max 0.851
_diffrn_measurement_device_type 'Xcalibur, Sapphire3'
_diffrn_measurement_method '\w scans'
_diffrn_radiation_type MoK\a
_diffrn_radiation_wavelength 0.71073
_diffrn_reflns_av_R_equivalents 0.0514
_diffrn_reflns_av_unetI/netI 0.0968
_diffrn_reflns_laue_measured_fraction_full 0.998
_diffrn_reflns_laue_measured_fraction_max 0.851
_diffrn_reflns_limit_h_max 9
_diffrn_reflns_limit_h_min -19
_diffrn_reflns_limit_k_max 7
_diffrn_reflns_limit_k_min -10
_diffrn_reflns_limit_l_max 27
_diffrn_reflns_limit_l_min -25
_diffrn_reflns_number 6944
_diffrn_reflns_point_group_measured_fraction_full 0.998
_diffrn_reflns_point_group_measured_fraction_max 0.851
_diffrn_reflns_theta_full 25.242
_diffrn_reflns_theta_max 29.234
_diffrn_reflns_theta_min 3.408
_diffrn_source 'Enhance (Mo) X-ray Source'
_exptl_absorpt_coefficient_mu 6.930
_exptl_absorpt_correction_T_max 1.00000
_exptl_absorpt_correction_T_min 0.02912
_exptl_absorpt_correction_type multi-scan
_exptl_absorpt_process_details
;
crysalispro, agilent technologies,
version 1.171.37.31 (release 14-01-2014 crysalis171 .net)
(compiled jan 14 2014,18:38:05)
empirical absorption correction using spherical harmonics,
 implemented in scale3 abspack scaling algorithm.
;
_exptl_crystal_colour Colourless
_exptl_crystal_density_diffrn 1.980
_exptl_crystal_description Parallelepiped
_exptl_crystal_F_000 1344
_exptl_crystal_size_max 0.50
_exptl_crystal_size_mid 0.04
_exptl_crystal_size_min 0.03
_refine_diff_density_max 0.353
_refine_diff_density_min -0.455
_refine_diff_density_rms 0.079
_refine_ls_extinction_method none
_refine_ls_goodness_of_fit_ref 0.993
_refine_ls_hydrogen_treatment constr
_refine_ls_matrix_type full
_refine_ls_number_parameters 143
_refine_ls_number_reflns 2705
_refine_ls_number_restraints 0
_refine_ls_restrained_S_all 0.993
_refine_ls_R_factor_all 0.2105
_refine_ls_R_factor_gt 0.0649
_refine_ls_shift/su_max 0.000
_refine_ls_shift/su_mean 0.000
_refine_ls_structure_factor_coef Fsqd
_refine_ls_weighting_details 'w=1/[\s^2^(Fo^2^)+(0.0548P)^2^+1.0866P] where P=(Fo^2^+2Fc^2^)/3'
_refine_ls_weighting_scheme calc
_refine_ls_wR_factor_gt 0.1359
_refine_ls_wR_factor_ref 0.1945
_reflns_Friedel_coverage 0.000
_reflns_number_gt 898
_reflns_number_total 2705
_reflns_threshold_expression 'I > 2\s(I)'
_cod_data_source_file mg_compound_4f.cif
_cod_data_source_block mg_9
_cod_depositor_comments 'Adding full bibliography for 1519757--1519761.cif.'
_cod_database_code 1519761
_shelx_shelxl_version_number 2014/7
_shelx_space_group_comment
;
The symmetry employed for this shelxl refinement is uniquely defined
by the following loop, which should always be used as a source of
symmetry information in preference to the above space-group names.
They are only intended as comments.
;
_shelx_estimated_absorpt_t_min 0.129
_shelx_estimated_absorpt_t_max 0.819

loop_
_space_group_symop_operation_xyz
'x, y, z'
'-x+1/2, -y, z+1/2'
'-x, y+1/2, -z+1/2'
'x+1/2, -y+1/2, -z'
'-x, -y, -z'
'x-1/2, y, -z-1/2'
'x, -y-1/2, z-1/2'
'-x-1/2, y-1/2, z'

loop_
_atom_site_label
_atom_site_type_symbol
_atom_site_fract_x
_atom_site_fract_y
_atom_site_fract_z
_atom_site_U_iso_or_equiv
_atom_site_adp_type
_atom_site_occupancy
_atom_site_site_symmetry_order
_atom_site_calc_flag
_atom_site_refinement_flags_posn
_atom_site_refinement_flags_adp
_atom_site_refinement_flags_occupancy
_atom_site_disorder_assembly
_atom_site_disorder_group
Br1 Br 0.28960(10) 0.86845(12) 0.41120(4) 0.1029(5) Uani 1 1 d . . . . .
Br2 Br 0.53275(9) 0.63168(15) 0.59653(6) 0.1183(5) Uani 1 1 d . . . . .
F1 F 0.4650(4) 0.7852(7) 0.4769(3) 0.1095(19) Uani 1 1 d . . . . .
N1 N 0.1883(6) 0.6165(7) 0.6368(3) 0.069(2) Uani 1 1 d . . . . .
N2 N 0.3342(7) 0.5596(10) 0.6692(4) 0.086(3) Uani 1 1 d . . . . .
C1 C 0.2466(8) 0.6666(10) 0.5884(4) 0.071(3) Uani 1 1 d . . . . .
C2 C 0.2287(7) 0.7360(9) 0.5294(4) 0.066(2) Uani 1 1 d . . . . .
H2 H 0.1684 0.7563 0.5159 0.086 Uiso 1 1 calc R U . . .
C3 C 0.3022(8) 0.7731(11) 0.4924(4) 0.072(3) Uani 1 1 d . . . . .
C4 C 0.3916(9) 0.7413(12) 0.5140(5) 0.086(3) Uani 1 1 d . . . . .
C5 C 0.4094(8) 0.6713(11) 0.5711(5) 0.080(3) Uani 1 1 d . . . . .
C6 C 0.3360(8) 0.6296(10) 0.6091(4) 0.075(3) Uani 1 1 d . . . . .
C7 C 0.2452(9) 0.5542(11) 0.6832(4) 0.080(3) Uani 1 1 d . . . . .
C8 C 0.1761(15) 0.491(3) 0.7426(10) 0.071(6) Uiso 0.5 1 d . . P A 1
H8A H 0.2075 0.3926 0.7627 0.093 Uiso 0.5 1 calc R U P A 1
H8B H 0.1769 0.5867 0.7727 0.093 Uiso 0.5 1 calc R U P A 1
C8A C 0.2238(12) 0.4967(19) 0.7438(7) 0.046(4) Uiso 0.5 1 d . . P A 2
H8A1 H 0.2547 0.5668 0.7756 0.059 Uiso 0.5 1 calc R U P A 2
H8B2 H 0.2390 0.3733 0.7498 0.059 Uiso 0.5 1 calc R U P A 2
C9 C 0.0994(19) 0.448(4) 0.7379(13) 0.109(9) Uiso 0.5 1 d . . P A 1
H9A H 0.0716 0.4350 0.7791 0.142 Uiso 0.5 1 calc R U P A 1
H9B H 0.0948 0.3369 0.7159 0.142 Uiso 0.5 1 calc R U P A 1
C9A C 0.102(3) 0.533(5) 0.7439(18) 0.174(17) Uiso 0.5 1 d . . P A 2
H9A1 H 0.0752 0.4192 0.7549 0.227 Uiso 0.5 1 calc R U P A 2
H9B2 H 0.0906 0.6086 0.7797 0.227 Uiso 0.5 1 calc R U P A 2
C10 C 0.0505(10) 0.5913(18) 0.7016(6) 0.153(6) Uani 1 1 d . . . . .
H10A H -0.0137 0.5571 0.6964 0.199 Uiso 1 1 calc R U . A 1
H10B H 0.0515 0.6983 0.7265 0.199 Uiso 1 1 calc R U . A 1
C11 C 0.0895(8) 0.6325(11) 0.6384(5) 0.093(3) Uani 1 1 d . . . . .
H11A H 0.0628 0.5529 0.6077 0.121 Uiso 1 1 calc R U . . .
H11B H 0.0723 0.7517 0.6268 0.121 Uiso 1 1 calc R U . . .

loop_
_atom_site_aniso_label
_atom_site_aniso_U_11
_atom_site_aniso_U_22
_atom_site_aniso_U_33
_atom_site_aniso_U_23
_atom_site_aniso_U_13
_atom_site_aniso_U_12
Br1 0.1328(11) 0.1034(8) 0.0724(7) 0.0228(5) 0.0068(7) -0.0016(7)
Br2 0.1028(10) 0.1255(10) 0.1266(10) 0.0038(7) -0.0232(8) -0.0031(7)
F1 0.114(5) 0.116(4) 0.098(4) 0.011(3) 0.021(4) -0.012(4)
N1 0.096(6) 0.054(4) 0.058(4) -0.007(3) 0.017(5) -0.004(5)
N2 0.126(8) 0.071(5) 0.061(5) -0.016(4) -0.014(6) 0.000(6)
C1 0.096(8) 0.055(5) 0.063(6) -0.012(4) -0.004(6) 0.002(5)
C2 0.081(6) 0.063(5) 0.054(5) 0.001(4) -0.003(6) -0.008(5)
C3 0.084(8) 0.065(5) 0.065(6) 0.000(4) -0.005(6) -0.012(6)
C4 0.114(10) 0.080(6) 0.063(6) -0.005(5) 0.008(8) -0.024(7)
C5 0.090(8) 0.072(6) 0.078(7) -0.013(5) -0.011(7) -0.006(6)
C6 0.100(8) 0.060(5) 0.065(6) -0.012(5) 0.002(7) 0.000(6)
C7 0.136(10) 0.055(5) 0.048(5) -0.004(4) -0.004(7) 0.015(7)
C10 0.140(13) 0.201(14) 0.119(10) 0.036(9) 0.052(10) 0.050(10)
C11 0.107(9) 0.084(6) 0.088(7) -0.009(5) 0.021(7) -0.012(7)

loop_
_atom_type_symbol
_atom_type_description
_atom_type_scat_dispersion_real
_atom_type_scat_dispersion_imag
_atom_type_scat_source
C C 0.0033 0.0016 'International Tables Vol C Tables 4.2.6.8 and 6.1.1.4'
H H 0.0000 0.0000 'International Tables Vol C Tables 4.2.6.8 and 6.1.1.4'
N N 0.0061 0.0033 'International Tables Vol C Tables 4.2.6.8 and 6.1.1.4'
F F 0.0171 0.0103 'International Tables Vol C Tables 4.2.6.8 and 6.1.1.4'
Br Br -0.2901 2.4595 'International Tables Vol C Tables 4.2.6.8 and 6.1.1.4'

loop_
_geom_angle_atom_site_label_1
_geom_angle_atom_site_label_2
_geom_angle_atom_site_label_3
_geom_angle
C7 N1 C1 105.5(8)
C7 N1 C11 127.6(9)
C1 N1 C11 126.8(8)
C7 N2 C6 103.8(9)
N1 C1 C2 131.8(10)
N1 C1 C6 105.8(8)
C2 C1 C6 122.4(10)
C3 C2 C1 117.5(10)
C3 C2 H2 121.3
C1 C2 H2 121.3
C2 C3 C4 119.9(9)
C2 C3 Br1 122.7(8)
C4 C3 Br1 117.4(8)
C5 C4 F1 118.0(11)
C5 C4 C3 122.9(11)
F1 C4 C3 119.1(9)
C4 C5 C6 118.3(10)
C4 C5 Br2 120.0(10)
C6 C5 Br2 121.6(8)
C5 C6 N2 130.4(11)
C5 C6 C1 118.9(9)
N2 C6 C1 110.6(9)
N2 C7 N1 114.2(9)
N2 C7 C8A 115.8(12)
N1 C7 C8A 129.9(12)
N2 C7 C8 139.1(12)
N1 C7 C8 106.7(11)
C9 C8 C7 126(2)
C9 C8 H8A 105.9
C7 C8 H8A 105.9
C9 C8 H8B 105.9
C7 C8 H8B 105.9
H8A C8 H8B 106.2
C7 C8A C9A 99.9(16)
C7 C8A H8A1 111.8
C9A C8A H8A1 111.8
C7 C8A H8B2 111.8
C9A C8A H8B2 111.8
H8A1 C8A H8B2 109.5
C8 C9 C10 107(2)
C8 C9 H9A 110.3
C10 C9 H9A 110.3
C8 C9 H9B 110.3
C10 C9 H9B 110.3
H9A C9 H9B 108.6
C10 C9A C8A 130(3)
C10 C9A H9A1 104.8
C8A C9A H9A1 104.8
C10 C9A H9B2 104.8
C8A C9A H9B2 104.8
H9A1 C9A H9B2 105.8
C9A C10 C11 120(2)
C11 C10 C9 116.0(14)
C11 C10 H10A 108.3
C9 C10 H10A 108.3
C11 C10 H10B 108.3
C9 C10 H10B 108.3
H10A C10 H10B 107.4
N1 C11 C10 112.3(10)
N1 C11 H11A 109.2
C10 C11 H11A 109.2
N1 C11 H11B 109.2
C10 C11 H11B 109.2
H11A C11 H11B 107.9

loop_
_geom_bond_atom_site_label_1
_geom_bond_atom_site_label_2
_geom_bond_distance
Br1 C3 1.884(9)
Br2 C5 1.886(11)
F1 C4 1.365(11)
N1 C7 1.369(11)
N1 C1 1.384(11)
N1 C11 1.433(12)
N2 C7 1.320(12)
N2 C6 1.386(11)
C1 C2 1.388(10)
C1 C6 1.393(13)
C2 C3 1.352(11)
C2 H2 0.9300
C3 C4 1.392(12)
C4 C5 1.352(12)
C5 C6 1.371(13)
C7 C8A 1.398(17)
C7 C8 1.68(2)
C8 C9 1.16(3)
C8 H8A 0.9700
C8 H8B 0.9700
C8A C9A 1.78(4)
C8A H8A1 0.9700
C8A H8B2 0.9700
C9 C10 1.51(3)
C9 H9A 0.9700
C9 H9B 0.9700
C9A C10 1.25(4)
C9A H9A1 0.9700
C9A H9B2 0.9700
C10 C11 1.492(13)
C10 H10A 0.9700
C10 H10B 0.9700
C11 H11A 0.9700
C11 H11B 0.9700

loop_
_geom_torsion_atom_site_label_1
_geom_torsion_atom_site_label_2
_geom_torsion_atom_site_label_3
_geom_torsion_atom_site_label_4
_geom_torsion
C7 N1 C1 C2 178.9(8)
C11 N1 C1 C2 -2.9(13)
C7 N1 C1 C6 0.3(8)
C11 N1 C1 C6 178.5(7)
N1 C1 C2 C3 179.5(8)
C6 C1 C2 C3 -2.1(11)
C1 C2 C3 C4 0.0(12)
C1 C2 C3 Br1 -179.8(5)
C2 C3 C4 C5 1.0(14)
Br1 C3 C4 C5 -179.2(7)
C2 C3 C4 F1 -177.7(7)
Br1 C3 C4 F1 2.1(11)
F1 C4 C5 C6 178.9(7)
C3 C4 C5 C6 0.2(13)
F1 C4 C5 Br2 -1.6(11)
C3 C4 C5 Br2 179.7(7)
C4 C5 C6 N2 -179.1(8)
Br2 C5 C6 N2 1.4(13)
C4 C5 C6 C1 -2.3(13)
Br2 C5 C6 C1 178.2(6)
C7 N2 C6 C5 177.5(9)
C7 N2 C6 C1 0.5(10)
N1 C1 C6 C5 -177.9(7)
C2 C1 C6 C5 3.3(12)
N1 C1 C6 N2 -0.5(9)
C2 C1 C6 N2 -179.3(7)
C6 N2 C7 N1 -0.3(11)
C6 N2 C7 C8A -176.6(9)
C6 N2 C7 C8 179.0(14)
C1 N1 C7 N2 0.0(10)
C11 N1 C7 N2 -178.2(8)
C1 N1 C7 C8A 175.6(11)
C11 N1 C7 C8A -2.5(16)
C1 N1 C7 C8 -179.5(9)
C11 N1 C7 C8 2.3(13)
N2 C7 C8 C9 -155(2)
N1 C7 C8 C9 25(3)
N2 C7 C8A C9A 174.3(15)
N1 C7 C8A C9A -1.3(19)
C7 C8 C9 C10 -51(3)
C7 C8A C9A C10 0(4)
C8A C9A C10 C11 4(5)
C8 C9 C10 C11 57(3)
C7 N1 C11 C10 6.7(13)
C1 N1 C11 C10 -171.1(8)
C9A C10 C11 N1 -7(3)
C9 C10 C11 N1 -35.1(19)
